data_7235918
loop_
_publ_author_name
'Li, Ya-Nan'
'Huo, Li-Hua'
'Deng, Zhao-Peng'
'Xie, Xin-Yu'
'Zhu, Zhi-Biao'
'Gao, Shan'

_publ_section_title
;
 Nature of reactant and influence of water on the supramolecular patterns
 and luminescent properties of organic salts comprising
 (1,1&#x2032;-biphenyl)-4,4&#x2032;-disulfonate and triphenylmethanaminium
;
_journal_issue 52
_journal_name_full 'RSC Advances'
_journal_page_first 41692
_journal_paper_doi 10.1039/C5RA04497A
_journal_volume 5
_journal_year 2015
_chemical_formula_moiety 'C12 H8 O6 S2, 2(C19 H18 N), 2(C3 H7 N O), 3(H2 O)'
_chemical_formula_sum 'C56 H64 N4 O11 S2'
_chemical_formula_weight 1033.25
_space_group_IT_number 14
_space_group_name_Hall '-P 2ybc'
_space_group_name_H-M_alt 'P 1 21/c 1'
_symmetry_cell_setting monoclinic
_symmetry_space_group_name_Hall '-P 2ybc'
_symmetry_space_group_name_H-M 'P 1 21/c 1'
_atom_sites_solution_hydrogens geom
_atom_sites_solution_primary direct
_atom_sites_solution_secondary difmap
_audit_creation_method SHELXL-97
_audit_update_record
;
2015-01-22 deposited with the CCDC.
2015-04-22 downloaded from the CCDC.
;
_cell_angle_alpha 90.00
_cell_angle_beta 125.265(6)
_cell_angle_gamma 90.00
_cell_formula_units_Z 2
_cell_length_a 13.8413(12)
_cell_length_b 12.9378(8)
_cell_length_c 18.2777(17)
_cell_measurement_reflns_used 2196
_cell_measurement_temperature 295(2)
_cell_measurement_theta_max 27.56
_cell_measurement_theta_min 3.23
_cell_volume 2672.5(4)
_computing_cell_refinement
;
CrysAlis Pro (Agilent, 2013)
;
_computing_data_collection
;
CrysAlis Pro (Agilent, 2013)
;
_computing_data_reduction
;
CrysAlis Pro (Agilent, 2013)
;
_computing_molecular_graphics '(K. Brandenburg, Diamond 3.1, 2009)'
_computing_publication_material '(K. Brandenburg, Diamond 3.1, 2009)'
_computing_structure_refinement 'SHELXL-97 (Sheldrick, 1997)'
_computing_structure_solution 'SHELXS-97 (Sheldrick, 1990)'
_diffrn_ambient_temperature 295(2)
_diffrn_detector_area_resol_mean 16.1954
_diffrn_measured_fraction_theta_full 0.992
_diffrn_measured_fraction_theta_max 0.992
_diffrn_measurement_device_type 'Xcalibur, Eos'
_diffrn_measurement_method '\w scans'
_diffrn_radiation_monochromator graphite
_diffrn_radiation_source 'Enhance (Mo) X-ray Source'
_diffrn_radiation_type MoK\a
_diffrn_radiation_wavelength 0.71073
_diffrn_reflns_av_R_equivalents 0.0262
_diffrn_reflns_av_sigmaI/netI 0.0522
_diffrn_reflns_limit_h_max 18
_diffrn_reflns_limit_h_min -12
_diffrn_reflns_limit_k_max 16
_diffrn_reflns_limit_k_min -15
_diffrn_reflns_limit_l_max 17
_diffrn_reflns_limit_l_min -23
_diffrn_reflns_number 10086
_diffrn_reflns_theta_full 27.56
_diffrn_reflns_theta_max 27.56
_diffrn_reflns_theta_min 3.23
_exptl_absorpt_coefficient_mu 0.163
_exptl_absorpt_correction_T_max 0.9759
_exptl_absorpt_correction_T_min 0.9634
_exptl_absorpt_correction_type multi-scan
_exptl_absorpt_process_details
; 
CrysAlis Pro (Agilent, 2013)
Empirical absorption correction using spherical harmonics,
 implemented in SCALE3 ABSPACK scaling algorithm. 
;
_exptl_crystal_colour colorless
_exptl_crystal_density_diffrn 1.284
_exptl_crystal_density_method 'not measured'
_exptl_crystal_description prism
_exptl_crystal_F_000 1096
_exptl_crystal_size_max 0.23
_exptl_crystal_size_mid 0.17
_exptl_crystal_size_min 0.15
_refine_diff_density_max 0.269
_refine_diff_density_min -0.357
_refine_diff_density_rms 0.051
_refine_ls_extinction_method none
_refine_ls_goodness_of_fit_ref 1.027
_refine_ls_hydrogen_treatment mixed
_refine_ls_matrix_type full
_refine_ls_number_parameters 346
_refine_ls_number_reflns 6111
_refine_ls_number_restraints 9
_refine_ls_restrained_S_all 1.026
_refine_ls_R_factor_all 0.0914
_refine_ls_R_factor_gt 0.0601
_refine_ls_shift/su_max 0.001
_refine_ls_shift/su_mean 0.000
_refine_ls_structure_factor_coef Fsqd
_refine_ls_weighting_details 'calc w=1/[\s^2^(Fo^2^)+(0.0683P)^2^+0.8082P] where P=(Fo^2^+2Fc^2^)/3'
_refine_ls_weighting_scheme calc
_refine_ls_wR_factor_gt 0.1398
_refine_ls_wR_factor_ref 0.1610
_reflns_number_gt 4200
_reflns_number_total 6111
_reflns_threshold_expression >2sigma(I)
_cod_data_source_file c5ra04497a2.cif
_cod_data_source_block 14
_cod_original_sg_symbol_H-M 'P 21/c'
_cod_database_code 7235918

loop_
_symmetry_equiv_pos_as_xyz
'x, y, z'
'-x, y+1/2, -z+1/2'
'-x, -y, -z'
'x, -y-1/2, z-1/2'

loop_
_atom_site_label
_atom_site_type_symbol
_atom_site_fract_x
_atom_site_fract_y
_atom_site_fract_z
_atom_site_U_iso_or_equiv
_atom_site_adp_type
_atom_site_occupancy
_atom_site_symmetry_multiplicity
_atom_site_calc_flag
_atom_site_refinement_flags
S1 S 0.14527(5) 0.57380(5) 0.16130(4) 0.03627(17) Uani 1 1 d .
O1 O 0.11395(15) 0.47578(13) 0.11360(11) 0.0469(4) Uani 1 1 d .
O1W O -0.1822(4) 0.2144(2) -0.0032(2) 0.1123(11) Uani 1 1 d D
H1W1 H -0.164(5) 0.250(3) -0.032(3) 0.168 Uiso 1 1 d D
H1W2 H -0.225(4) 0.251(3) 0.006(4) 0.168 Uiso 1 1 d D
O2 O 0.04850(14) 0.61609(15) 0.16227(11) 0.0528(5) Uani 1 1 d .
O2W O 0.0448(8) 0.6195(7) 0.3339(6) 0.178(3) Uani 0.50 1 d P
H2W1 H 0.0594 0.6276 0.2950 0.214 Uiso 0.50 1 d PR
H2W2 H 0.0951 0.6536 0.3806 0.214 Uiso 0.50 1 d PR
O3 O 0.19383(17) 0.64732(16) 0.13119(12) 0.0622(6) Uani 1 1 d .
O4 O -0.24476(19) 0.39208(15) 0.06285(13) 0.0605(5) Uani 1 1 d .
N1 N -0.17625(16) 0.56651(14) 0.00644(12) 0.0308(4) Uani 1 1 d D
H1N3 H -0.1095(13) 0.5864(16) 0.0539(9) 0.046 Uiso 1 1 d D
H1N2 H -0.1637(19) 0.5540(17) -0.0340(10) 0.046 Uiso 1 1 d D
H1N1 H -0.1974(18) 0.5100(12) 0.0179(13) 0.046 Uiso 1 1 d D
N2 N -0.1352(2) 0.38655(17) 0.21457(16) 0.0526(6) Uani 1 1 d .
C1 C -0.26917(18) 0.64883(16) -0.02147(14) 0.0279(4) Uani 1 1 d .
C2 C -0.21631(18) 0.75435(16) -0.01929(14) 0.0290(5) Uani 1 1 d .
C3 C -0.14476(15) 0.76502(14) -0.04923(11) 0.0380(5) Uani 1 1 d .
H3A H -0.1231 0.7069 -0.0665 0.046 Uiso 1 1 calc R
C4 C -0.10538(15) 0.86222(14) -0.05345(11) 0.0457(6) Uani 1 1 d .
H4A H -0.0542 0.8687 -0.0728 0.055 Uiso 1 1 d R
C5 C -0.1392(2) 0.9490(2) -0.03030(17) 0.0473(6) Uani 1 1 d .
H5A H -0.1147 1.0140 -0.0353 0.057 Uiso 1 1 calc R
C6 C -0.2095(2) 0.93960(19) 0.00032(18) 0.0470(6) Uani 1 1 d .
H6A H -0.2314 0.9981 0.0170 0.056 Uiso 1 1 calc R
C7 C -0.2473(2) 0.84258(18) 0.00613(16) 0.0391(5) Uani 1 1 d .
H7A H -0.2940 0.8365 0.0273 0.047 Uiso 1 1 calc R
C8 C -0.2990(2) 0.64523(16) 0.04789(15) 0.0314(5) Uani 1 1 d .
C9 C -0.2091(2) 0.66092(19) 0.13735(16) 0.0411(6) Uani 1 1 d .
H9A H -0.1319 0.6703 0.1548 0.049 Uiso 1 1 calc R
C10 C -0.2333(3) 0.6628(2) 0.20146(19) 0.0552(7) Uani 1 1 d .
H10A H -0.1723 0.6736 0.2614 0.066 Uiso 1 1 calc R
C11 C -0.3474(3) 0.6487(2) 0.1763(2) 0.0660(9) Uani 1 1 d .
H11A H -0.3637 0.6509 0.2190 0.079 Uiso 1 1 calc R
C12 C -0.4364(3) 0.6315(2) 0.0884(2) 0.0606(8) Uani 1 1 d .
H12A H -0.5132 0.6209 0.0716 0.073 Uiso 1 1 calc R
C13 C -0.4130(2) 0.62983(19) 0.02379(18) 0.0440(6) Uani 1 1 d .
H13A H -0.4744 0.6183 -0.0359 0.053 Uiso 1 1 calc R
C14 C -0.37637(19) 0.62630(17) -0.11704(15) 0.0328(5) Uani 1 1 d .
C15 C -0.4532(2) 0.7057(2) -0.16848(19) 0.0582(8) Uani 1 1 d .
H15A H -0.4378 0.7721 -0.1447 0.070 Uiso 1 1 calc R
C16 C -0.5522(3) 0.6886(3) -0.2542(2) 0.0713(9) Uani 1 1 d .
H16A H -0.6038 0.7427 -0.2871 0.086 Uiso 1 1 calc R
C17 C -0.5741(3) 0.5918(3) -0.29082(19) 0.0643(9) Uani 1 1 d .
H17A H -0.6398 0.5801 -0.3491 0.077 Uiso 1 1 calc R
C18 C -0.4990(2) 0.5121(2) -0.24139(19) 0.0557(7) Uani 1 1 d .
H18A H -0.5138 0.4464 -0.2664 0.067 Uiso 1 1 calc R
C19 C -0.4010(2) 0.52857(19) -0.15438(16) 0.0422(6) Uani 1 1 d .
H19A H -0.3515 0.4736 -0.1210 0.051 Uiso 1 1 calc R
C20 C -0.1313(4) 0.3945(3) 0.2956(2) 0.0849(11) Uani 1 1 d .
H20A H -0.2098 0.4050 0.2798 0.127 Uiso 1 1 calc R
H20B H -0.0822 0.4519 0.3308 0.127 Uiso 1 1 calc R
H20C H -0.0992 0.3320 0.3298 0.127 Uiso 1 1 calc R
C21 C -0.2334(3) 0.3968(2) 0.1349(2) 0.0518(7) Uani 1 1 d .
H21A H -0.3017 0.4090 0.1321 0.062 Uiso 1 1 calc R
C22 C -0.0254(3) 0.3710(4) 0.2239(3) 0.1159(17) Uani 1 1 d .
H22A H -0.0409 0.3661 0.1656 0.174 Uiso 1 1 calc R
H22B H 0.0111 0.3083 0.2565 0.174 Uiso 1 1 calc R
H22C H 0.0265 0.4282 0.2558 0.174 Uiso 1 1 calc R
C23 C 0.25999(19) 0.54638(17) 0.27445(14) 0.0332(5) Uani 1 1 d .
C24 C 0.3080(2) 0.45051(19) 0.30147(16) 0.0459(6) Uani 1 1 d .
H24A H 0.2776 0.3964 0.2605 0.055 Uiso 1 1 calc R
C25 C 0.4017(2) 0.43278(19) 0.38936(15) 0.0452(6) Uani 1 1 d .
H25A H 0.4334 0.3666 0.4061 0.054 Uiso 1 1 calc R
C26 C 0.44951(18) 0.50983(18) 0.45278(14) 0.0348(5) Uani 1 1 d .
C27 C 0.3982(3) 0.6060(2) 0.4244(2) 0.0979(15) Uani 1 1 d .
H27A H 0.4271 0.6601 0.4653 0.117 Uiso 1 1 calc R
C28 C 0.3046(3) 0.6240(2) 0.3364(2) 0.0943(14) Uani 1 1 d .
H28A H 0.2717 0.6898 0.3192 0.113 Uiso 1 1 calc R

loop_
_atom_site_aniso_label
_atom_site_aniso_U_11
_atom_site_aniso_U_22
_atom_site_aniso_U_33
_atom_site_aniso_U_23
_atom_site_aniso_U_13
_atom_site_aniso_U_12
S1 0.0260(3) 0.0468(4) 0.0256(3) -0.0004(2) 0.0089(2) 0.0039(2)
O1 0.0435(10) 0.0543(11) 0.0306(9) -0.0098(8) 0.0143(8) 0.0020(8)
O1W 0.187(4) 0.0647(16) 0.105(2) 0.0186(16) 0.096(2) 0.0168(19)
O2 0.0293(9) 0.0759(13) 0.0358(9) -0.0086(9) 0.0087(8) 0.0147(9)
O2W 0.171(8) 0.224(10) 0.141(7) -0.005(6) 0.090(6) -0.013(7)
O3 0.0532(12) 0.0725(13) 0.0456(11) 0.0190(10) 0.0197(10) -0.0050(10)
O4 0.0760(14) 0.0490(11) 0.0512(12) 0.0059(9) 0.0337(11) -0.0005(10)
N1 0.0283(9) 0.0314(10) 0.0278(9) -0.0005(8) 0.0133(8) 0.0007(8)
N2 0.0517(14) 0.0491(13) 0.0480(14) 0.0088(11) 0.0236(12) 0.0012(11)
C1 0.0239(10) 0.0284(11) 0.0285(11) -0.0008(9) 0.0136(9) -0.0003(8)
C2 0.0250(10) 0.0313(11) 0.0240(10) 0.0004(9) 0.0103(9) -0.0017(9)
C3 0.0415(13) 0.0388(13) 0.0389(13) -0.0061(10) 0.0261(12) -0.0064(10)
C4 0.0460(15) 0.0527(15) 0.0446(15) -0.0041(12) 0.0297(13) -0.0162(12)
C5 0.0457(15) 0.0398(14) 0.0469(15) 0.0017(12) 0.0213(13) -0.0143(12)
C6 0.0491(15) 0.0325(13) 0.0536(16) -0.0033(12) 0.0263(14) -0.0018(11)
C7 0.0381(13) 0.0365(13) 0.0457(14) -0.0002(11) 0.0260(12) -0.0007(10)
C8 0.0345(12) 0.0270(11) 0.0352(12) 0.0001(9) 0.0215(10) -0.0015(9)
C9 0.0427(14) 0.0468(14) 0.0356(13) -0.0011(11) 0.0236(12) -0.0027(11)
C10 0.073(2) 0.0589(17) 0.0435(15) -0.0030(13) 0.0389(15) -0.0047(15)
C11 0.093(3) 0.067(2) 0.075(2) -0.0002(17) 0.070(2) -0.0076(18)
C12 0.0616(19) 0.0633(19) 0.085(2) 0.0006(17) 0.059(2) -0.0072(15)
C13 0.0370(13) 0.0464(14) 0.0507(15) 0.0007(12) 0.0265(12) -0.0050(11)
C14 0.0255(11) 0.0381(12) 0.0296(11) -0.0004(10) 0.0129(10) -0.0043(9)
C15 0.0430(15) 0.0462(16) 0.0469(16) 0.0024(13) 0.0037(13) 0.0019(13)
C16 0.0448(17) 0.072(2) 0.0513(18) 0.0120(17) 0.0012(14) 0.0021(16)
C17 0.0373(15) 0.094(3) 0.0375(15) -0.0084(16) 0.0079(13) -0.0182(16)
C18 0.0436(15) 0.0669(19) 0.0488(16) -0.0215(15) 0.0221(14) -0.0223(15)
C19 0.0351(13) 0.0449(14) 0.0402(14) -0.0067(11) 0.0180(11) -0.0081(11)
C20 0.108(3) 0.086(2) 0.055(2) 0.0037(19) 0.044(2) -0.007(2)
C21 0.0502(16) 0.0449(15) 0.0583(18) 0.0037(13) 0.0301(15) -0.0022(13)
C22 0.059(2) 0.179(5) 0.091(3) 0.035(3) 0.033(2) 0.035(3)
C23 0.0234(10) 0.0405(13) 0.0265(11) 0.0001(10) 0.0091(9) 0.0017(9)
C24 0.0582(17) 0.0381(13) 0.0265(12) -0.0018(10) 0.0158(12) 0.0027(12)
C25 0.0569(16) 0.0352(13) 0.0286(12) 0.0048(10) 0.0161(12) 0.0106(12)
C26 0.0271(11) 0.0362(12) 0.0306(12) 0.0020(10) 0.0105(10) 0.0010(10)
C27 0.093(3) 0.0471(18) 0.0441(18) -0.0170(14) -0.0235(17) 0.0256(18)
C28 0.088(3) 0.0450(18) 0.0480(18) -0.0106(14) -0.0193(17) 0.0301(17)

loop_
_atom_type_symbol
_atom_type_description
_atom_type_scat_dispersion_real
_atom_type_scat_dispersion_imag
_atom_type_scat_source
C C 0.0033 0.0016 'International Tables Vol C Tables 4.2.6.8 and 6.1.1.4'
H H 0.0000 0.0000 'International Tables Vol C Tables 4.2.6.8 and 6.1.1.4'
N N 0.0061 0.0033 'International Tables Vol C Tables 4.2.6.8 and 6.1.1.4'
O O 0.0106 0.0060 'International Tables Vol C Tables 4.2.6.8 and 6.1.1.4'
S S 0.1246 0.1234 'International Tables Vol C Tables 4.2.6.8 and 6.1.1.4'

loop_
_geom_angle_atom_site_label_1
_geom_angle_atom_site_label_2
_geom_angle_atom_site_label_3
_geom_angle
_geom_angle_site_symmetry_3
O3 S1 O1 112.86(12) .
O3 S1 O2 113.01(13) .
O1 S1 O2 112.12(11) .
O3 S1 C23 106.04(11) .
O1 S1 C23 106.33(10) .
O2 S1 C23 105.79(10) .
H1W1 O1W H1W2 108.7(17) .
H2W1 O2W H2W2 108.8 .
C1 N1 H1N3 109.7(15) .
C1 N1 H1N2 113.2(16) .
H1N3 N1 H1N2 106.7(13) .
C1 N1 H1N1 109.8(16) .
H1N3 N1 H1N1 109.0(13) .
H1N2 N1 H1N1 108.4(13) .
C21 N2 C22 119.6(3) .
C21 N2 C20 122.2(3) .
C22 N2 C20 118.1(3) .
N1 C1 C14 109.00(17) .
N1 C1 C2 108.47(16) .
C14 C1 C2 109.36(17) .
N1 C1 C8 106.26(16) .
C14 C1 C8 112.86(17) .
C2 C1 C8 110.74(17) .
C3 C2 C7 118.56(19) .
C3 C2 C1 121.00(18) .
C7 C2 C1 120.23(18) .
C2 C3 C4 120.25(11) .
C2 C3 H3A 119.9 .
C4 C3 H3A 119.9 .
C5 C4 C3 120.52(12) .
C5 C4 H4A 119.8 .
C3 C4 H4A 119.7 .
C4 C5 C6 119.9(2) .
C4 C5 H5A 120.0 .
C6 C5 H5A 120.0 .
C5 C6 C7 119.7(2) .
C5 C6 H6A 120.1 .
C7 C6 H6A 120.1 .
C6 C7 C2 121.0(2) .
C6 C7 H7A 119.5 .
C2 C7 H7A 119.5 .
C9 C8 C13 118.6(2) .
C9 C8 C1 118.79(19) .
C13 C8 C1 122.6(2) .
C8 C9 C10 120.5(2) .
C8 C9 H9A 119.7 .
C10 C9 H9A 119.7 .
C11 C10 C9 120.2(3) .
C11 C10 H10A 119.9 .
C9 C10 H10A 119.9 .
C12 C11 C10 119.8(3) .
C12 C11 H11A 120.1 .
C10 C11 H11A 120.1 .
C11 C12 C13 120.4(3) .
C11 C12 H12A 119.8 .
C13 C12 H12A 119.8 .
C8 C13 C12 120.5(3) .
C8 C13 H13A 119.8 .
C12 C13 H13A 119.8 .
C19 C14 C15 118.0(2) .
C19 C14 C1 122.5(2) .
C15 C14 C1 119.5(2) .
C16 C15 C14 121.5(3) .
C16 C15 H15A 119.3 .
C14 C15 H15A 119.3 .
C17 C16 C15 119.8(3) .
C17 C16 H16A 120.1 .
C15 C16 H16A 120.1 .
C18 C17 C16 119.8(3) .
C18 C17 H17A 120.1 .
C16 C17 H17A 120.1 .
C17 C18 C19 120.5(3) .
C17 C18 H18A 119.7 .
C19 C18 H18A 119.7 .
C14 C19 C18 120.4(2) .
C14 C19 H19A 119.8 .
C18 C19 H19A 119.8 .
N2 C20 H20A 109.5 .
N2 C20 H20B 109.5 .
H20A C20 H20B 109.5 .
N2 C20 H20C 109.5 .
H20A C20 H20C 109.5 .
H20B C20 H20C 109.5 .
O4 C21 N2 126.6(3) .
O4 C21 H21A 116.7 .
N2 C21 H21A 116.7 .
N2 C22 H22A 109.5 .
N2 C22 H22B 109.5 .
H22A C22 H22B 109.5 .
N2 C22 H22C 109.5 .
H22A C22 H22C 109.5 .
H22B C22 H22C 109.5 .
C24 C23 C28 118.6(2) .
C24 C23 S1 121.90(18) .
C28 C23 S1 119.51(19) .
C23 C24 C25 120.5(2) .
C23 C24 H24A 119.7 .
C25 C24 H24A 119.7 .
C26 C25 C24 122.1(2) .
C26 C25 H25A 118.9 .
C24 C25 H25A 118.9 .
C25 C26 C27 116.4(2) .
C25 C26 C26 121.8(3) 3_666
C27 C26 C26 121.8(3) 3_666
C26 C27 C28 121.5(3) .
C26 C27 H27A 119.2 .
C28 C27 H27A 119.2 .
C23 C28 C27 120.8(3) .
C23 C28 H28A 119.6 .
C27 C28 H28A 119.6 .

loop_
_geom_bond_atom_site_label_1
_geom_bond_atom_site_label_2
_geom_bond_distance
_geom_bond_site_symmetry_2
S1 O3 1.4446(19) .
S1 O1 1.4559(17) .
S1 O2 1.4564(17) .
S1 C23 1.770(2) .
O1W H1W1 0.85(2) .
O1W H1W2 0.85(2) .
O2W H2W1 0.8500 .
O2W H2W2 0.8500 .
O4 C21 1.235(3) .
N1 C1 1.514(3) .
N1 H1N3 0.86(2) .
N1 H1N2 0.86(2) .
N1 H1N1 0.86(2) .
N2 C21 1.303(3) .
N2 C22 1.442(4) .
N2 C20 1.454(4) .
C1 C14 1.531(3) .
C1 C2 1.539(3) .
C1 C8 1.544(3) .
C2 C3 1.387(3) .
C2 C7 1.390(3) .
C3 C4 1.390(3) .
C3 H3A 0.9300 .
C4 C5 1.374(3) .
C4 H4A 0.9601 .
C5 C6 1.379(3) .
C5 H5A 0.9300 .
C6 C7 1.387(3) .
C6 H6A 0.9300 .
C7 H7A 0.9300 .
C8 C9 1.383(3) .
C8 C13 1.386(3) .
C9 C10 1.392(3) .
C9 H9A 0.9300 .
C10 C11 1.378(4) .
C10 H10A 0.9300 .
C11 C12 1.364(4) .
C11 H11A 0.9300 .
C12 C13 1.394(4) .
C12 H12A 0.9300 .
C13 H13A 0.9300 .
C14 C19 1.383(3) .
C14 C15 1.385(3) .
C15 C16 1.379(4) .
C15 H15A 0.9300 .
C16 C17 1.369(5) .
C16 H16A 0.9300 .
C17 C18 1.369(4) .
C17 H17A 0.9300 .
C18 C19 1.387(3) .
C18 H18A 0.9300 .
C19 H19A 0.9300 .
C20 H20A 0.9600 .
C20 H20B 0.9600 .
C20 H20C 0.9600 .
C21 H21A 0.9300 .
C22 H22A 0.9600 .
C22 H22B 0.9600 .
C22 H22C 0.9600 .
C23 C24 1.358(3) .
C23 C28 1.365(4) .
C24 C25 1.382(3) .
C24 H24A 0.9300 .
C25 C26 1.375(3) .
C25 H25A 0.9300 .
C26 C27 1.377(4) .
C26 C26 1.487(4) 3_666
C27 C28 1.383(4) .
C27 H27A 0.9300 .
C28 H28A 0.9300 .

loop_
_geom_hbond_atom_site_label_D
_geom_hbond_atom_site_label_H
_geom_hbond_atom_site_label_A
_geom_hbond_distance_DH
_geom_hbond_distance_HA
_geom_hbond_distance_DA
_geom_hbond_angle_DHA
_geom_hbond_site_symmetry_A
O1W H1W1 O3 0.85(2) 2.08(2) 2.874(3) 156(5) 3_565
O1W H1W2 O4 0.85(2) 2.19(3) 2.949(4) 148(5) .
O2W H2W1 O2 0.85 2.35 3.167(8) 162.2 .
O2W H2W2 O1W 0.85 1.99 2.812(9) 161.3 2
N1 H1N3 O2 0.86(2) 1.963(10) 2.823(2) 174(2) .
N1 H1N2 O1 0.86(2) 1.975(10) 2.836(2) 173(2) 3_565
N1 H1N1 O4 0.86(2) 2.013(9) 2.861(3) 169.6(19) .

loop_
_geom_torsion_atom_site_label_1
_geom_torsion_atom_site_label_2
_geom_torsion_atom_site_label_3
_geom_torsion_atom_site_label_4
_geom_torsion
_geom_torsion_site_symmetry_1
_geom_torsion_site_symmetry_4
N1 C1 C2 C3 40.2(2) . .
C14 C1 C2 C3 -78.6(2) . .
C8 C1 C2 C3 156.40(18) . .
N1 C1 C2 C7 -145.0(2) . .
C14 C1 C2 C7 96.2(2) . .
C8 C1 C2 C7 -28.8(3) . .
C7 C2 C3 C4 0.0(2) . .
C1 C2 C3 C4 174.90(13) . .
C2 C3 C4 C5 -1.68(16) . .
C3 C4 C5 C6 2.2(3) . .
C4 C5 C6 C7 -1.1(4) . .
C5 C6 C7 C2 -0.6(4) . .
C3 C2 C7 C6 1.1(3) . .
C1 C2 C7 C6 -173.8(2) . .
N1 C1 C8 C9 58.5(2) . .
C14 C1 C8 C9 177.9(2) . .
C2 C1 C8 C9 -59.1(3) . .
N1 C1 C8 C13 -123.4(2) . .
C14 C1 C8 C13 -4.0(3) . .
C2 C1 C8 C13 119.0(2) . .
C13 C8 C9 C10 -1.0(3) . .
C1 C8 C9 C10 177.2(2) . .
C8 C9 C10 C11 0.2(4) . .
C9 C10 C11 C12 0.9(5) . .
C10 C11 C12 C13 -1.0(5) . .
C9 C8 C13 C12 0.8(4) . .
C1 C8 C13 C12 -177.3(2) . .
C11 C12 C13 C8 0.2(4) . .
N1 C1 C14 C19 23.2(3) . .
C2 C1 C14 C19 141.6(2) . .
C8 C1 C14 C19 -94.6(2) . .
N1 C1 C14 C15 -157.6(2) . .
C2 C1 C14 C15 -39.2(3) . .
C8 C1 C14 C15 84.6(3) . .
C19 C14 C15 C16 0.5(4) . .
C1 C14 C15 C16 -178.7(3) . .
C14 C15 C16 C17 -1.7(5) . .
C15 C16 C17 C18 1.3(5) . .
C16 C17 C18 C19 0.2(5) . .
C15 C14 C19 C18 1.1(4) . .
C1 C14 C19 C18 -179.8(2) . .
C17 C18 C19 C14 -1.4(4) . .
C22 N2 C21 O4 2.1(5) . .
C20 N2 C21 O4 179.4(3) . .
O3 S1 C23 C24 -115.9(2) . .
O1 S1 C23 C24 4.5(2) . .
O2 S1 C23 C24 123.9(2) . .
O3 S1 C23 C28 62.1(3) . .
O1 S1 C23 C28 -177.6(3) . .
O2 S1 C23 C28 -58.2(3) . .
C28 C23 C24 C25 -1.4(4) . .
S1 C23 C24 C25 176.6(2) . .
C23 C24 C25 C26 0.4(4) . .
C24 C25 C26 C27 0.7(4) . .
C24 C25 C26 C26 -179.9(3) . 3_666
C25 C26 C27 C28 -0.9(6) . .
C26 C26 C27 C28 179.7(4) 3_666 .
C24 C23 C28 C27 1.2(6) . .
S1 C23 C28 C27 -176.8(3) . .
C26 C27 C28 C23 -0.1(7) . .
